data_4100597
loop_
_publ_author_name
'Abdulkareem Melaiye'
'Zhaohui Sun'
'Khadijah Hindi'
'Amy Milsted'
'Daniel Ely'
'Darrell H. Reneker'
'Tessier A. Claire'
'Wiley J. Youngs'

_journal_name_full 'Journal of the American Chemical Society'
_journal_year 2005
_chemical_formula_moiety 'C16 H19 N5 O2, 2(P F6)'
_chemical_formula_sum 'C16 H19 F12 N5 O2 P2'
_chemical_formula_weight 603.30
_space_group_IT_number 14
_symmetry_cell_setting monoclinic
_symmetry_space_group_name_Hall '-P 2yn'
_symmetry_space_group_name_H-M 'P 1 21/n 1'
_cell_angle_alpha 90.00
_cell_angle_beta 96.382(3)
_cell_angle_gamma 90.00
_cell_formula_units_Z 8
_cell_length_a 9.4932(18)
_cell_length_b 17.566(3)
_cell_length_c 27.280(5)
_cell_measurement_temperature 100(2)
_cell_volume 4521.0(15)
_diffrn_ambient_temperature 100(2)
_exptl_crystal_density_diffrn 1.773
_cod_depositor_comments
;
The following automatic conversions were performed:
'_symmetry_cell_setting' value 'Monoclinic' changed to 'monoclinic'
according to '/home/saulius/struct/CIF-dictionaries/cif_core.dic'
dictionary named 'cif_core.dic' version 2.4.1 from 2010-06-29.

Automatic conversion script
Id: cif_fix_enum 1527 2010-12-29 10:47:43Z saulius 
;
_cod_original_sg_symbol_H-M 'P 21/n'
_cod_database_code 4100597

loop_
_symmetry_equiv_pos_as_xyz
'x, y, z'
'-x+1/2, y+1/2, -z+1/2'
'-x, -y, -z'
'x-1/2, -y-1/2, z-1/2'

loop_
_atom_site_label
_atom_site_type_symbol
_atom_site_fract_x
_atom_site_fract_y
_atom_site_fract_z
_atom_site_U_iso_or_equiv
_atom_site_adp_type
_atom_site_occupancy
_atom_site_symmetry_multiplicity
_atom_site_calc_flag
_atom_site_refinement_flags
_atom_site_disorder_assembly
_atom_site_disorder_group
C1 C 0.8505(4) 0.8083(2) 0.37948(15) 0.0286(9) Uani 1 1 d . . .
C2 C 0.9528(4) 0.8417(2) 0.42115(14) 0.0286(9) Uani 1 1 d . . .
H2A H 1.0477 0.8453 0.4095 0.034 Uiso 1 1 calc R . .
H2B H 0.9216 0.8942 0.4276 0.034 Uiso 1 1 calc R . .
C3 C 1.0331(5) 0.7312(3) 0.47668(18) 0.0415(11) Uani 1 1 d . . .
H3 H 1.0666 0.6984 0.4529 0.050 Uiso 1 1 calc R . .
C4 C 1.0409(5) 0.7190(3) 0.52530(18) 0.0423(11) Uani 1 1 d . . .
H4 H 1.0800 0.6753 0.5423 0.051 Uiso 1 1 calc R . .
C5 C 0.9393(4) 0.8289(2) 0.51044(14) 0.0271(8) Uani 1 1 d . . .
H5 H 0.8951 0.8766 0.5147 0.032 Uiso 1 1 calc R . .
C6 C 0.9669(5) 0.7910(3) 0.59850(15) 0.0369(10) Uani 1 1 d . . .
H6A H 0.9998 0.8426 0.6089 0.044 Uiso 1 1 calc R . .
H6B H 1.0280 0.7536 0.6180 0.044 Uiso 1 1 calc R . .
C7 C 0.8159(5) 0.7809(2) 0.60955(15) 0.0312(9) Uani 1 1 d . . .
C8 C 0.7858(5) 0.7797(2) 0.65814(16) 0.0368(10) Uani 1 1 d . . .
H8 H 0.8591 0.7836 0.6847 0.044 Uiso 1 1 calc R . .
C9 C 0.6455(5) 0.7728(2) 0.66659(16) 0.0373(10) Uani 1 1 d . . .
H9 H 0.6208 0.7726 0.6994 0.045 Uiso 1 1 calc R . .
C10 C 0.5415(5) 0.7662(2) 0.62735(16) 0.0350(10) Uani 1 1 d . . .
H10 H 0.4446 0.7612 0.6326 0.042 Uiso 1 1 calc R . .
C11 C 0.5820(4) 0.7669(2) 0.58020(15) 0.0274(9) Uani 1 1 d . . .
C12 C 0.4720(4) 0.7592(3) 0.53618(16) 0.0342(10) Uani 1 1 d . . .
H12A H 0.4097 0.7154 0.5412 0.041 Uiso 1 1 calc R . .
H12B H 0.4125 0.8057 0.5332 0.041 Uiso 1 1 calc R . .
C13 C 0.5868(5) 0.6804(2) 0.47452(16) 0.0334(9) Uani 1 1 d . . .
H13 H 0.5761 0.6318 0.4890 0.040 Uiso 1 1 calc R . .
C14 C 0.6535(5) 0.6950(2) 0.43454(16) 0.0337(10) Uani 1 1 d . . .
H14 H 0.6968 0.6588 0.4151 0.040 Uiso 1 1 calc R . .
C15 C 0.5753(4) 0.8029(2) 0.46153(15) 0.0292(9) Uani 1 1 d . . .
H15 H 0.5548 0.8555 0.4647 0.035 Uiso 1 1 calc R . .
C16 C 0.6935(4) 0.8147(2) 0.38516(15) 0.0303(9) Uani 1 1 d . . .
H16A H 0.6699 0.8691 0.3887 0.036 Uiso 1 1 calc R . .
H16B H 0.6389 0.7959 0.3545 0.036 Uiso 1 1 calc R . .
C17 C 0.1267(7) 0.5298(3) 0.39325(17) 0.0558(15) Uani 1 1 d . . .
C18 C 0.0190(6) 0.5628(3) 0.35301(16) 0.0439(12) Uani 1 1 d . . .
H18A H -0.0759 0.5613 0.3648 0.053 Uiso 1 1 calc R . .
H18B H 0.0429 0.6169 0.3480 0.053 Uiso 1 1 calc R . .
C19 C -0.0439(5) 0.4522(3) 0.29400(19) 0.0449(12) Uani 1 1 d . . .
H19 H -0.0772 0.4170 0.3165 0.054 Uiso 1 1 calc R . .
C20 C -0.0414(5) 0.4418(2) 0.24566(19) 0.0418(11) Uani 1 1 d . . .
H20 H -0.0711 0.3974 0.2275 0.050 Uiso 1 1 calc R . .
C21 C 0.0427(4) 0.5554(2) 0.26399(15) 0.0310(9) Uani 1 1 d . . .
H21 H 0.0814 0.6049 0.2612 0.037 Uiso 1 1 calc R . .
C22 C 0.0326(5) 0.5216(3) 0.17564(15) 0.0356(10) Uani 1 1 d . . .
H22A H -0.0048 0.5728 0.1662 0.043 Uiso 1 1 calc R . .
H22B H -0.0229 0.4840 0.1545 0.043 Uiso 1 1 calc R . .
C23 C 0.1853(5) 0.5173(2) 0.16584(15) 0.0307(9) Uani 1 1 d . . .
C24 C 0.2174(5) 0.5164(2) 0.11755(16) 0.0377(10) Uani 1 1 d . . .
H24 H 0.1445 0.5179 0.0907 0.045 Uiso 1 1 calc R . .
C25 C 0.3576(6) 0.5134(3) 0.10946(18) 0.0449(12) Uani 1 1 d . . .
H25 H 0.3833 0.5136 0.0768 0.054 Uiso 1 1 calc R . .
C26 C 0.4609(5) 0.5101(2) 0.14939(18) 0.0423(11) Uani 1 1 d . . .
H26 H 0.5585 0.5080 0.1447 0.051 Uiso 1 1 calc R . .
C27 C 0.4191(5) 0.5099(2) 0.19601(17) 0.0348(10) Uani 1 1 d . . .
C28 C 0.5273(5) 0.5025(3) 0.24060(19) 0.0452(12) Uani 1 1 d . . .
H28A H 0.5944 0.4611 0.2352 0.054 Uiso 1 1 calc R . .
H28B H 0.5818 0.5505 0.2455 0.054 Uiso 1 1 calc R . .
C29 C 0.4039(5) 0.4167(3) 0.29602(17) 0.0428(11) Uani 1 1 d . . .
H29 H 0.4172 0.3698 0.2798 0.051 Uiso 1 1 calc R . .
C30 C 0.3292(6) 0.4270(3) 0.33434(17) 0.0478(13) Uani 1 1 d . . .
H30 H 0.2816 0.3889 0.3509 0.057 Uiso 1 1 calc R . .
C31 C 0.4126(5) 0.5378(3) 0.31416(18) 0.0441(12) Uani 1 1 d . . .
H31 H 0.4325 0.5908 0.3135 0.053 Uiso 1 1 calc R . .
C32 C 0.2816(7) 0.5419(3) 0.38726(18) 0.0583(16) Uani 1 1 d . . .
H32A H 0.2983 0.5972 0.3842 0.070 Uiso 1 1 calc R . .
H32B H 0.3386 0.5244 0.4178 0.070 Uiso 1 1 calc R . .
F1 F 0.0747(3) 0.21693(14) 0.16317(11) 0.0462(7) Uani 1 1 d . . .
F2 F 0.2995(3) 0.20107(16) 0.19697(12) 0.0598(8) Uani 1 1 d . . .
F3 F 0.3481(3) 0.32485(15) 0.18249(10) 0.0441(6) Uani 1 1 d . . .
F4 F 0.1202(3) 0.34108(15) 0.14965(13) 0.0602(9) Uani 1 1 d . . .
F5 F 0.2544(4) 0.2492(2) 0.12067(11) 0.0657(9) Uani 1 1 d . . .
F6 F 0.1689(3) 0.29338(19) 0.22536(12) 0.0622(9) Uani 1 1 d . . .
F7 F 0.7929(5) 0.4921(2) 0.08907(15) 0.1061(17) Uani 1 1 d . . .
F8 F 0.7823(3) 0.46645(16) 0.00812(14) 0.0658(9) Uani 1 1 d . . .
F9 F 0.7400(3) 0.59080(16) -0.00784(10) 0.0532(7) Uani 1 1 d . . .
F10 F 0.7516(3) 0.61593(16) 0.07232(11) 0.0550(8) Uani 1 1 d . . .
F11 F 0.9318(3) 0.55743(18) 0.04250(19) 0.0931(15) Uani 1 1 d . . .
F12 F 0.6036(3) 0.52520(17) 0.03902(13) 0.0583(8) Uani 1 1 d . . .
F14 F 0.8198(4) 0.6502(2) 0.20283(12) 0.0870(13) Uani 1 1 d . . .
F15 F 0.7248(3) 0.7636(2) 0.18068(11) 0.0633(9) Uani 1 1 d . . .
F16 F 0.6694(3) 0.77831(17) 0.25841(12) 0.0589(8) Uani 1 1 d . . .
F17 F 0.8939(3) 0.7536(2) 0.24534(11) 0.0683(10) Uani 1 1 d . . .
F18 F 0.5954(3) 0.67461(18) 0.21571(12) 0.0609(8) Uani 1 1 d . . .
F19 F 0.7652(3) 0.66616(18) 0.28049(10) 0.0580(8) Uani 1 1 d . . .
F20 F 0.4331(6) 0.4972(3) 0.5429(5) 0.260(6) Uani 1 1 d . . .
F21 F 0.3238(7) 0.4812(2) 0.6100(3) 0.202(4) Uani 1 1 d . . .
F22 F 0.1818(5) 0.5786(2) 0.58818(13) 0.0962(14) Uani 1 1 d . . .
F23 F 0.2917(3) 0.5964(2) 0.52015(14) 0.0753(11) Uani 1 1 d . . .
F24 F 0.2007(5) 0.4811(3) 0.5375(2) 0.126(2) Uani 1 1 d . . .
F25 F 0.4189(6) 0.5933(2) 0.5933(2) 0.162(3) Uani 1 1 d . . .
N1 N 0.9673(3) 0.80037(18) 0.46773(12) 0.0265(7) Uani 1 1 d . . .
N2 N 0.9822(3) 0.7809(2) 0.54628(12) 0.0299(8) Uani 1 1 d . . .
N3 N 0.7168(4) 0.77494(18) 0.57130(12) 0.0282(7) Uani 1 1 d . . .
N4 N 0.5370(3) 0.74819(18) 0.49058(12) 0.0277(7) Uani 1 1 d . . .
N5 N 0.6468(3) 0.77268(18) 0.42723(12) 0.0271(7) Uani 1 1 d . . .
N6 N 0.0111(4) 0.52380(19) 0.30531(13) 0.0338(8) Uani 1 1 d . . .
N7 N 0.0120(3) 0.50725(19) 0.22703(12) 0.0299(8) Uani 1 1 d . . .
N8 N 0.2834(4) 0.51448(19) 0.20464(12) 0.0300(8) Uani 1 1 d . . .
N9 N 0.4578(4) 0.4861(2) 0.28445(14) 0.0409(9) Uani 1 1 d . . .
N10 N 0.3349(5) 0.5036(2) 0.34513(14) 0.0440(10) Uani 1 1 d . . .
O1 O 0.8902(3) 0.73243(16) 0.37242(10) 0.0325(7) Uani 1 1 d . . .
H1 H 0.8432 0.7150 0.3470 0.049 Uiso 1 1 calc R . .
O2 O 0.8637(3) 0.85294(17) 0.33770(11) 0.0345(7) Uani 1 1 d . . .
H2 H 0.9420 0.8440 0.3273 0.052 Uiso 1 1 calc R . .
O3 O 0.1068(6) 0.45130(19) 0.39992(14) 0.0700(13) Uani 1 1 d . . .
H3A H 0.0291 0.4440 0.4112 0.105 Uiso 1 1 calc R . .
O4 O 0.0978(6) 0.5716(2) 0.43482(13) 0.0775(15) Uani 1 1 d . . .
H4A H 0.1450 0.5538 0.4601 0.116 Uiso 1 1 calc R . .
P1 P 0.21086(11) 0.27125(6) 0.17275(4) 0.0296(3) Uani 1 1 d . . .
P2 P 0.76865(12) 0.54179(6) 0.04007(5) 0.0361(3) Uani 1 1 d . . .
P3 P 0.74430(12) 0.71492(7) 0.23014(4) 0.0376(3) Uani 1 1 d . . .
P4 P 0.30890(18) 0.53815(9) 0.56632(10) 0.0906(8) Uani 1 1 d . . .

loop_
_atom_site_aniso_label
_atom_site_aniso_U_11
_atom_site_aniso_U_22
_atom_site_aniso_U_33
_atom_site_aniso_U_23
_atom_site_aniso_U_13
_atom_site_aniso_U_12
C1 0.030(2) 0.024(2) 0.031(2) 0.0010(16) 0.0016(17) -0.0006(17)
C2 0.025(2) 0.029(2) 0.032(2) 0.0023(17) 0.0036(16) -0.0013(16)
C3 0.045(3) 0.034(2) 0.046(3) 0.001(2) 0.005(2) 0.017(2)
C4 0.042(3) 0.036(2) 0.047(3) 0.005(2) -0.001(2) 0.014(2)
C5 0.0234(19) 0.026(2) 0.031(2) -0.0017(17) -0.0029(16) -0.0001(16)
C6 0.034(2) 0.046(3) 0.029(2) 0.0017(19) -0.0044(18) 0.000(2)
C7 0.038(2) 0.023(2) 0.032(2) -0.0002(17) 0.0000(18) 0.0002(17)
C8 0.048(3) 0.029(2) 0.033(2) 0.0011(18) -0.0020(19) -0.002(2)
C9 0.053(3) 0.028(2) 0.033(2) -0.0007(18) 0.012(2) -0.004(2)
C10 0.041(2) 0.024(2) 0.042(2) -0.0016(18) 0.010(2) -0.0014(18)
C11 0.031(2) 0.0169(18) 0.035(2) -0.0024(16) 0.0069(17) 0.0018(16)
C12 0.027(2) 0.034(2) 0.043(2) -0.0049(19) 0.0086(18) 0.0013(18)
C13 0.040(2) 0.019(2) 0.042(2) -0.0039(17) 0.0071(19) -0.0013(17)
C14 0.037(2) 0.021(2) 0.044(3) -0.0051(18) 0.0062(19) 0.0003(17)
C15 0.0214(19) 0.024(2) 0.041(2) -0.0040(18) -0.0021(17) 0.0012(16)
C16 0.029(2) 0.024(2) 0.037(2) 0.0046(17) -0.0009(17) -0.0019(17)
C17 0.110(5) 0.030(2) 0.029(2) 0.000(2) 0.013(3) 0.020(3)
C18 0.074(3) 0.027(2) 0.034(2) -0.0034(19) 0.020(2) 0.010(2)
C19 0.058(3) 0.027(2) 0.053(3) -0.002(2) 0.019(2) -0.007(2)
C20 0.044(3) 0.024(2) 0.057(3) -0.009(2) 0.006(2) -0.0059(19)
C21 0.034(2) 0.025(2) 0.034(2) -0.0020(17) 0.0004(17) -0.0004(17)
C22 0.036(2) 0.040(2) 0.029(2) -0.0083(19) -0.0040(18) 0.0045(19)
C23 0.040(2) 0.022(2) 0.030(2) -0.0021(16) 0.0016(18) 0.0036(17)
C24 0.057(3) 0.027(2) 0.029(2) 0.0023(17) 0.003(2) 0.006(2)
C25 0.064(3) 0.033(2) 0.041(3) 0.006(2) 0.020(2) 0.010(2)
C26 0.045(3) 0.029(2) 0.057(3) 0.003(2) 0.024(2) 0.005(2)
C27 0.033(2) 0.025(2) 0.047(3) -0.0001(18) 0.0069(19) 0.0025(18)
C28 0.030(2) 0.043(3) 0.061(3) 0.002(2) -0.001(2) 0.001(2)
C29 0.063(3) 0.028(2) 0.035(2) -0.0032(19) -0.006(2) 0.008(2)
C30 0.082(4) 0.026(2) 0.033(2) -0.0013(19) -0.003(2) 0.014(2)
C31 0.049(3) 0.029(2) 0.048(3) -0.005(2) -0.022(2) 0.008(2)
C32 0.100(5) 0.040(3) 0.031(3) -0.012(2) -0.014(3) 0.026(3)
F1 0.0339(14) 0.0287(13) 0.0731(19) 0.0117(13) -0.0072(13) -0.0045(11)
F2 0.0497(17) 0.0392(16) 0.085(2) 0.0095(15) -0.0189(15) 0.0118(13)
F3 0.0292(13) 0.0430(15) 0.0595(17) -0.0084(13) 0.0020(12) -0.0040(11)
F4 0.0431(16) 0.0317(15) 0.100(2) 0.0196(15) -0.0190(16) -0.0054(12)
F5 0.076(2) 0.079(2) 0.0451(17) -0.0167(16) 0.0177(15) -0.0245(18)
F6 0.069(2) 0.063(2) 0.0590(19) -0.0128(16) 0.0266(16) -0.0084(16)
F7 0.143(4) 0.053(2) 0.101(3) 0.041(2) -0.079(3) -0.043(2)
F8 0.0537(18) 0.0294(15) 0.113(3) -0.0192(16) 0.0053(18) 0.0013(13)
F9 0.073(2) 0.0384(15) 0.0479(16) 0.0041(13) 0.0046(14) -0.0059(14)
F10 0.075(2) 0.0414(16) 0.0501(17) -0.0080(13) 0.0160(15) -0.0164(15)
F11 0.0227(15) 0.0385(17) 0.214(5) -0.017(2) -0.004(2) 0.0005(13)
F12 0.0352(15) 0.0456(17) 0.094(2) 0.0061(16) 0.0080(15) -0.0108(13)
F14 0.106(3) 0.099(3) 0.053(2) -0.0310(19) -0.0037(19) 0.059(2)
F15 0.0568(19) 0.079(2) 0.0495(18) 0.0114(16) -0.0132(14) -0.0062(17)
F16 0.0481(17) 0.0528(18) 0.076(2) -0.0218(16) 0.0084(15) 0.0096(14)
F17 0.0330(15) 0.124(3) 0.0466(17) -0.0021(18) -0.0017(13) -0.0091(17)
F18 0.0596(19) 0.0532(18) 0.0634(19) -0.0012(15) -0.0218(15) -0.0114(15)
F19 0.069(2) 0.0599(19) 0.0417(16) 0.0010(14) -0.0090(14) 0.0043(16)
F20 0.063(3) 0.085(4) 0.636(18) -0.111(7) 0.059(6) 0.010(3)
F21 0.169(5) 0.043(2) 0.344(9) 0.056(4) -0.189(6) -0.017(3)
F22 0.159(4) 0.068(2) 0.062(2) 0.0199(19) 0.021(2) 0.052(3)
F23 0.0464(18) 0.093(3) 0.086(2) -0.047(2) 0.0044(17) -0.0031(18)
F24 0.074(3) 0.095(3) 0.203(5) -0.075(4) -0.015(3) -0.022(2)
F25 0.180(5) 0.050(2) 0.216(6) 0.029(3) -0.151(5) -0.040(3)
N1 0.0225(16) 0.0267(17) 0.0296(18) -0.0018(14) 0.0004(13) 0.0017(13)
N2 0.0246(17) 0.0344(19) 0.0294(18) 0.0001(15) -0.0019(14) 0.0022(14)
N3 0.0322(18) 0.0221(16) 0.0298(18) -0.0005(14) 0.0019(14) 0.0026(14)
N4 0.0243(17) 0.0242(17) 0.0340(19) -0.0028(14) 0.0004(14) -0.0003(13)
N5 0.0246(17) 0.0218(16) 0.0340(18) -0.0020(14) -0.0003(14) -0.0013(13)
N6 0.045(2) 0.0223(17) 0.036(2) -0.0017(15) 0.0129(16) 0.0024(15)
N7 0.0275(17) 0.0273(18) 0.0343(19) -0.0065(15) 0.0005(14) 0.0000(14)
N8 0.0309(19) 0.0292(18) 0.0291(18) -0.0012(14) -0.0006(14) 0.0002(15)
N9 0.042(2) 0.032(2) 0.043(2) -0.0042(17) -0.0160(17) 0.0065(17)
N10 0.067(3) 0.029(2) 0.031(2) -0.0051(16) -0.0138(19) 0.0157(19)
O1 0.0375(17) 0.0272(15) 0.0322(16) -0.0036(12) 0.0008(12) 0.0017(12)
O2 0.0352(16) 0.0347(16) 0.0335(16) 0.0047(13) 0.0037(13) -0.0031(13)
O3 0.142(4) 0.0286(18) 0.043(2) 0.0071(15) 0.026(2) 0.021(2)
O4 0.160(5) 0.042(2) 0.0322(19) -0.0030(16) 0.019(2) 0.033(2)
P1 0.0262(5) 0.0264(5) 0.0354(6) 0.0027(4) 0.0004(4) 0.0010(4)
P2 0.0271(6) 0.0233(5) 0.0550(7) 0.0032(5) -0.0080(5) -0.0024(4)
P3 0.0315(6) 0.0473(7) 0.0325(6) -0.0102(5) -0.0034(5) 0.0100(5)
P4 0.0484(9) 0.0373(8) 0.173(2) -0.0393(11) -0.0454(11) 0.0151(7)

loop_
_geom_bond_atom_site_label_1
_geom_bond_atom_site_label_2
_geom_bond_distance
_geom_bond_site_symmetry_2
_geom_bond_publ_flag
C1 O2 1.401(5) . ?
C1 O1 1.403(5) . ?
C1 C16 1.520(6) . ?
C1 C2 1.528(6) . ?
C2 N1 1.456(5) . ?
C3 C4 1.337(7) . ?
C3 N1 1.375(5) . ?
C4 N2 1.375(6) . ?
C5 N2 1.321(5) . ?
C5 N1 1.323(5) . ?
C6 N2 1.459(5) . ?
C6 C7 1.508(6) . ?
C7 N3 1.329(5) . ?
C7 C8 1.387(6) . ?
C8 C9 1.382(7) . ?
C9 C10 1.378(7) . ?
C10 C11 1.383(6) . ?
C11 N3 1.336(5) . ?
C11 C12 1.508(6) . ?
C12 N4 1.462(5) . ?
C13 C14 1.345(6) . ?
C13 N4 1.371(5) . ?
C14 N5 1.380(5) . ?
C15 N4 1.322(5) . ?
C15 N5 1.327(5) . ?
C16 N5 1.474(5) . ?
C17 O4 1.403(6) . ?
C17 O3 1.407(6) . ?
C17 C32 1.513(9) . ?
C17 C18 1.528(7) . ?
C18 N6 1.465(5) . ?
C19 C20 1.334(7) . ?
C19 N6 1.383(6) . ?
C20 N7 1.376(6) . ?
C21 N6 1.321(5) . ?
C21 N7 1.324(5) . ?
C22 N7 1.459(5) . ?
C22 C23 1.505(6) . ?
C23 N8 1.331(5) . ?
C23 C24 1.385(6) . ?
C24 C25 1.373(7) . ?
C25 C26 1.384(7) . ?
C26 C27 1.374(6) . ?
C27 N8 1.337(5) . ?
C27 C28 1.508(6) . ?
C28 N9 1.458(6) . ?
C29 C30 1.339(7) . ?
C29 N9 1.372(6) . ?
C30 N10 1.376(6) . ?
C31 N9 1.321(6) . ?
C31 N10 1.326(7) . ?
C32 N10 1.469(6) . ?
F1 P1 1.605(3) . ?
F2 P1 1.594(3) . ?
F3 P1 1.605(3) . ?
F4 P1 1.588(3) . ?
F5 P1 1.571(3) . ?
F6 P1 1.580(3) . ?
F7 P2 1.592(4) . ?
F8 P2 1.598(3) . ?
F9 P2 1.564(3) . ?
F10 P2 1.590(3) . ?
F11 P2 1.567(3) . ?
F12 P2 1.591(3) . ?
F14 P3 1.575(3) . ?
F15 P3 1.590(3) . ?
F16 P3 1.569(3) . ?
F17 P3 1.587(3) . ?
F18 P3 1.590(3) . ?
F19 P3 1.612(3) . ?
F20 P4 1.577(6) . ?
F21 P4 1.550(7) . ?
F22 P4 1.574(4) . ?
F23 P4 1.617(5) . ?
F24 P4 1.581(4) . ?
F25 P4 1.549(4) . ?
